data_4515238
loop_
_publ_author_name
'Zeng, Qian'
'Dong, Kuiyong'
'Pei, Chao'
'Dong, Shanliang'
'Hu, Wenhao'
'Qiu, Lihua'
'Xu, Xinfang'

_publ_section_title
;
 Divergent Construction of Macrocyclic Alkynes via Catalytic Metal Carbene
 C(sp2)--H Insertion and the Buchner Reaction
;
_journal_name_full 'ACS Catalysis'
_journal_page_first 10773
_journal_paper_doi 10.1021/acscatal.9b04199
_journal_year 2019
_chemical_formula_moiety 'C19 H16 Cl N O2'
_chemical_formula_sum 'C19 H16 Cl N O2'
_chemical_formula_weight 325.77
_space_group_crystal_system monoclinic
_space_group_IT_number 14
_space_group_name_Hall '-P 2yn'
_space_group_name_H-M_alt 'P 1 21/n 1'
_atom_sites_solution_hydrogens geom
_atom_sites_solution_primary direct
_audit_creation_date 2018-12-15
_audit_creation_method
;
Olex2 1.2-alpha
(compiled 2018.07.26 svn.r3523 for OlexSys, GUI svn.r5532)
;
_cell_angle_alpha 90
_cell_angle_beta 97.271(3)
_cell_angle_gamma 90
_cell_formula_units_Z 8
_cell_length_a 8.1685(3)
_cell_length_b 19.6127(8)
_cell_length_c 19.5534(6)
_cell_measurement_reflns_used 6846
_cell_measurement_temperature 275.21(10)
_cell_measurement_theta_max 29.7880
_cell_measurement_theta_min 3.6890
_cell_volume 3107.4(2)
_computing_cell_refinement
;
CrysAlisPro, Agilent Technologies,
Version 1.171.36.32 (release 02-08-2013 CrysAlis171 .NET)
(compiled Aug  2 2013,16:46:58)
;
_computing_data_collection
;
CrysAlisPro, Agilent Technologies,
Version 1.171.36.32 (release 02-08-2013 CrysAlis171 .NET)
(compiled Aug  2 2013,16:46:58)
;
_computing_data_reduction
;
CrysAlisPro, Agilent Technologies,
Version 1.171.36.32 (release 02-08-2013 CrysAlis171 .NET)
(compiled Aug  2 2013,16:46:58)
;
_computing_molecular_graphics 'Olex2 (Dolomanov et al., 2009)'
_computing_publication_material 'Olex2 (Dolomanov et al., 2009)'
_computing_structure_refinement 'ShelXL (Sheldrick, 2015)'
_computing_structure_solution 'ShelXS (Sheldrick, 2008)'
_diffrn_ambient_temperature 275.21(10)
_diffrn_detector_area_resol_mean 10.4471
_diffrn_measured_fraction_theta_full 0.998
_diffrn_measured_fraction_theta_max 0.901
_diffrn_measurement_details
;
#__ type_ start__ end____ width___ exp.time_
  1 omega  -62.00  -37.00   1.0000   10.0000
omega____ theta____ kappa____ phi______ frames
    -       13.8077  -38.0000  -60.0000 25

#__ type_ start__ end____ width___ exp.time_
  2 omega  -13.00   20.00   1.0000   10.0000
omega____ theta____ kappa____ phi______ frames
    -       13.8077  -38.0000  -60.0000 33

#__ type_ start__ end____ width___ exp.time_
  3 omega  -91.00  -64.00   1.0000   10.0000
omega____ theta____ kappa____ phi______ frames
    -      -14.5889 -178.0000   30.0000 27

#__ type_ start__ end____ width___ exp.time_
  4 omega  -16.00   23.00   1.0000   10.0000
omega____ theta____ kappa____ phi______ frames
    -      -14.5889  -99.0000 -120.0000 39

#__ type_ start__ end____ width___ exp.time_
  5 omega  -23.00   27.00   1.0000   10.0000
omega____ theta____ kappa____ phi______ frames
    -      -14.5889  -99.0000  -30.0000 50

#__ type_ start__ end____ width___ exp.time_
  6 omega  -43.00   44.00   1.0000   10.0000
omega____ theta____ kappa____ phi______ frames
    -      -14.5889   57.0000 -120.0000 87

#__ type_ start__ end____ width___ exp.time_
  7 omega  -48.00   64.00   1.0000   10.0000
omega____ theta____ kappa____ phi______ frames
    -      -14.5889   77.0000   60.0000 112
;
_diffrn_measurement_device_type 'Xcalibur, Atlas, Gemini'
_diffrn_measurement_method '\w scans'
_diffrn_orient_matrix_UB_11 -0.0424455000
_diffrn_orient_matrix_UB_12 0.0083101000
_diffrn_orient_matrix_UB_13 0.0283671000
_diffrn_orient_matrix_UB_21 -0.0090230000
_diffrn_orient_matrix_UB_22 0.0341112000
_diffrn_orient_matrix_UB_23 -0.0119524000
_diffrn_orient_matrix_UB_31 -0.0759982000
_diffrn_orient_matrix_UB_32 -0.0086897000
_diffrn_orient_matrix_UB_33 -0.0197547000
_diffrn_radiation_monochromator graphite
_diffrn_radiation_type MoK\a
_diffrn_radiation_wavelength 0.71073
_diffrn_reflns_av_R_equivalents 0.0417
_diffrn_reflns_av_unetI/netI 0.0465
_diffrn_reflns_Laue_measured_fraction_full 0.998
_diffrn_reflns_Laue_measured_fraction_max 0.901
_diffrn_reflns_limit_h_max 11
_diffrn_reflns_limit_h_min -10
_diffrn_reflns_limit_k_max 26
_diffrn_reflns_limit_k_min -27
_diffrn_reflns_limit_l_max 26
_diffrn_reflns_limit_l_min -27
_diffrn_reflns_number 30913
_diffrn_reflns_point_group_measured_fraction_full 0.998
_diffrn_reflns_point_group_measured_fraction_max 0.901
_diffrn_reflns_theta_full 25.242
_diffrn_reflns_theta_max 30.385
_diffrn_reflns_theta_min 2.844
_diffrn_source 'Enhance (Mo) X-ray Source'
_exptl_absorpt_coefficient_mu 0.255
_exptl_absorpt_correction_T_max 1.00000
_exptl_absorpt_correction_T_min 0.76976
_exptl_absorpt_correction_type multi-scan
_exptl_absorpt_process_details
;
CrysAlisPro, Agilent Technologies,
Version 1.171.36.32 (release 02-08-2013 CrysAlis171 .NET)
(compiled Aug  2 2013,16:46:58)
Empirical absorption correction using spherical harmonics,
 implemented in SCALE3 ABSPACK scaling algorithm.
;
_exptl_crystal_colour 'clear light colourless'
_exptl_crystal_density_diffrn 1.393
_exptl_crystal_description plate
_exptl_crystal_F_000 1360
_exptl_crystal_size_max 0.36
_exptl_crystal_size_mid 0.34
_exptl_crystal_size_min 0.12
_refine_diff_density_max 0.324
_refine_diff_density_min -0.475
_refine_diff_density_rms 0.053
_refine_ls_extinction_method none
_refine_ls_goodness_of_fit_ref 1.020
_refine_ls_hydrogen_treatment constr
_refine_ls_matrix_type full
_refine_ls_number_parameters 417
_refine_ls_number_reflns 8453
_refine_ls_number_restraints 0
_refine_ls_restrained_S_all 1.020
_refine_ls_R_factor_all 0.0844
_refine_ls_R_factor_gt 0.0512
_refine_ls_shift/su_max 0.001
_refine_ls_shift/su_mean 0.000
_refine_ls_structure_factor_coef Fsqd
_refine_ls_weighting_details 'w=1/[\s^2^(Fo^2^)+(0.0435P)^2^+1.5041P] where P=(Fo^2^+2Fc^2^)/3'
_refine_ls_weighting_scheme calc
_refine_ls_wR_factor_gt 0.1068
_refine_ls_wR_factor_ref 0.1251
_reflns_Friedel_coverage 0.000
_reflns_number_gt 5856
_reflns_number_total 8453
_reflns_threshold_expression 'I > 2\s(I)'
_cod_data_source_file cs9b04199_si_004.cif
_cod_data_source_block g181212c
_cod_depositor_comments
;

2020-08-05
Z value and formula fixed to values more according to usual
chemical conventions.                 miguel
;
_cod_original_formula_sum 'C38 H32 Cl2 N2 O4'
_cod_original_formula_weight 651.55
_cod_original_formula_moiety '2(C19 H16 Cl N O2)'
_cod_original_formula_units_Z 4
_cod_original_cell_volume 3107.38(19)
_cod_database_code 4515238
_shelx_shelxl_version_number 2014/7
_chemical_oxdiff_formula 'C H N O Cl'
_shelx_space_group_comment
;
The symmetry employed for this shelxl refinement is uniquely defined
by the following loop, which should always be used as a source of
symmetry information in preference to the above space-group names.
They are only intended as comments.
;
_shelx_estimated_absorpt_t_max 0.970
_shelx_estimated_absorpt_t_min 0.914
_reflns_odcompleteness_completeness 99.84
_reflns_odcompleteness_iscentric 1
_reflns_odcompleteness_theta 27.42
_olex2_refinement_description
;
1. Fixed Uiso
 At 1.2 times of:
  All C(H) groups, All C(H,H) groups
 At 1.5 times of:
  All C(H,H,H) groups
2.a Ternary CH refined with riding coordinates:
 C21(H21), C2(H2)
2.b Secondary CH2 refined with riding coordinates:
 C28(H28A,H28B), C37(H37A,H37B), C9(H9A,H9B), C18(H18A,H18B)
2.c Aromatic/amide H refined with riding coordinates:
 C23(H23), C24(H24), C26(H26), C27(H27), C30(H30), C31(H31), C32(H32),
 C33(H33), C4(H4), C5(H5), C7(H7), C8(H8), C11(H11), C12(H12), C13(H13),
 C14(H14)
2.d Idealised Me refined as rotating group:
 C38(H38A,H38B,H38C), C19(H19A,H19B,H19C)
;
_olex2_submission_special_instructions 'No special instructions were received'

loop_
_space_group_symop_operation_xyz
'x, y, z'
'-x+1/2, y+1/2, -z+1/2'
'-x, -y, -z'
'x-1/2, -y-1/2, z-1/2'

loop_
_atom_site_label
_atom_site_type_symbol
_atom_site_fract_x
_atom_site_fract_y
_atom_site_fract_z
_atom_site_U_iso_or_equiv
_atom_site_adp_type
_atom_site_occupancy
_atom_site_site_symmetry_order
_atom_site_calc_flag
_atom_site_refinement_flags_posn
Cl1 Cl 0.08741(6) 0.15554(3) 0.58063(3) 0.04409(14) Uani 1 1 d .
O3 O -0.49621(16) 0.11086(7) 0.61585(7) 0.0386(3) Uani 1 1 d .
O4 O -0.35773(15) 0.20907(7) 0.61307(6) 0.0316(3) Uani 1 1 d .
N2 N -0.34016(18) 0.17612(9) 0.86230(8) 0.0323(4) Uani 1 1 d .
C20 C -0.3689(2) 0.14086(10) 0.61579(9) 0.0288(4) Uani 1 1 d .
C21 C -0.2030(2) 0.10454(10) 0.61640(10) 0.0308(4) Uani 1 1 d .
H21 H -0.1943 0.0880 0.5697 0.037 Uiso 1 1 calc R
C22 C -0.0547(2) 0.14777(10) 0.63941(10) 0.0300(4) Uani 1 1 d .
C23 C -0.0289(2) 0.17855(10) 0.70043(10) 0.0310(4) Uani 1 1 d .
H23 H 0.0658 0.2049 0.7107 0.037 Uiso 1 1 calc R
C24 C -0.1417(2) 0.17290(9) 0.75161(9) 0.0286(4) Uani 1 1 d .
H24 H -0.1547 0.2113 0.7783 0.034 Uiso 1 1 calc R
C25 C -0.2294(2) 0.11730(9) 0.76413(9) 0.0277(4) Uani 1 1 d .
C26 C -0.2126(2) 0.05195(10) 0.73037(10) 0.0321(4) Uani 1 1 d .
H26 H -0.2138 0.0128 0.7572 0.039 Uiso 1 1 calc R
C27 C -0.1959(2) 0.04401(10) 0.66423(10) 0.0333(4) Uani 1 1 d .
H27 H -0.1796 0.0006 0.6472 0.040 Uiso 1 1 calc R
C28 C -0.3524(2) 0.11768(10) 0.81577(10) 0.0327(4) Uani 1 1 d .
H28A H -0.4628 0.1166 0.7908 0.039 Uiso 1 1 calc R
H28B H -0.3377 0.0764 0.8431 0.039 Uiso 1 1 calc R
C29 C -0.4912(2) 0.20406(9) 0.87705(9) 0.0286(4) Uani 1 1 d .
C30 C -0.5333(2) 0.20708(11) 0.94375(10) 0.0359(4) Uani 1 1 d .
H30 H -0.4609 0.1893 0.9799 0.043 Uiso 1 1 calc R
C31 C -0.6796(3) 0.23573(11) 0.95745(10) 0.0389(5) Uani 1 1 d .
H31 H -0.7043 0.2371 1.0026 0.047 Uiso 1 1 calc R
C32 C -0.7898(2) 0.26240(10) 0.90522(10) 0.0370(5) Uani 1 1 d .
H32 H -0.8894 0.2808 0.9145 0.044 Uiso 1 1 calc R
C33 C -0.7497(2) 0.26129(10) 0.83866(10) 0.0331(4) Uani 1 1 d .
H33 H -0.8227 0.2800 0.8032 0.040 Uiso 1 1 calc R
C34 C -0.6020(2) 0.23276(9) 0.82348(9) 0.0270(4) Uani 1 1 d .
C35 C -0.5656(2) 0.23582(9) 0.75337(10) 0.0300(4) Uani 1 1 d .
C36 C -0.5419(2) 0.24036(10) 0.69462(10) 0.0316(4) Uani 1 1 d .
C37 C -0.5092(2) 0.24458(10) 0.62275(9) 0.0334(4) Uani 1 1 d .
H37A H -0.6007 0.2246 0.5930 0.040 Uiso 1 1 calc R
H37B H -0.5002 0.2921 0.6099 0.040 Uiso 1 1 calc R
C38 C -0.2124(3) 0.16650(14) 0.92092(11) 0.0519(6) Uani 1 1 d .
H38A H -0.2443 0.1303 0.9496 0.078 Uiso 1 1 calc GR
H38B H -0.1989 0.2079 0.9472 0.078 Uiso 1 1 calc GR
H38C H -0.1101 0.1549 0.9045 0.078 Uiso 1 1 calc GR
Cl2 Cl 1.06714(6) 0.07730(3) 0.05456(3) 0.04609(15) Uani 1 1 d .
O1 O 0.48784(17) 0.02149(8) 0.08874(8) 0.0469(4) Uani 1 1 d .
O2 O 0.62813(15) 0.11991(7) 0.10088(6) 0.0300(3) Uani 1 1 d .
N1 N 0.66783(18) 0.05524(8) 0.34379(8) 0.0303(3) Uani 1 1 d .
C1 C 0.6152(2) 0.05179(10) 0.09261(9) 0.0309(4) Uani 1 1 d .
C2 C 0.7807(2) 0.01753(10) 0.08656(10) 0.0309(4) Uani 1 1 d .
H2 H 0.7864 0.0074 0.0379 0.037 Uiso 1 1 calc R
C3 C 0.9300(2) 0.05880(10) 0.11375(10) 0.0306(4) Uani 1 1 d .
C4 C 0.9609(2) 0.08107(9) 0.17835(9) 0.0300(4) Uani 1 1 d .
H4 H 1.0563 0.1064 0.1909 0.036 Uiso 1 1 calc R
C5 C 0.8534(2) 0.06783(9) 0.22987(9) 0.0288(4) Uani 1 1 d .
H5 H 0.8429 0.1023 0.2617 0.035 Uiso 1 1 calc R
C6 C 0.7670(2) 0.01038(9) 0.23623(9) 0.0293(4) Uani 1 1 d .
C7 C 0.7808(2) -0.04977(10) 0.19356(11) 0.0338(4) Uani 1 1 d .
H7 H 0.7817 -0.0921 0.2150 0.041 Uiso 1 1 calc R
C8 C 0.7922(2) -0.04885(10) 0.12631(11) 0.0364(5) Uani 1 1 d .
H8 H 0.8074 -0.0895 0.1034 0.044 Uiso 1 1 calc R
C9 C 0.6529(2) 0.00264(10) 0.29094(10) 0.0331(4) Uani 1 1 d .
H9A H 0.5399 0.0023 0.2685 0.040 Uiso 1 1 calc R
H9B H 0.6738 -0.0412 0.3132 0.040 Uiso 1 1 calc R
C10 C 0.5207(2) 0.08042(9) 0.36474(9) 0.0273(4) Uani 1 1 d .
C11 C 0.4875(2) 0.07577(10) 0.43293(9) 0.0323(4) Uani 1 1 d .
H11 H 0.5624 0.0536 0.4653 0.039 Uiso 1 1 calc R
C12 C 0.3457(2) 0.10333(11) 0.45342(10) 0.0359(4) Uani 1 1 d .
H12 H 0.3267 0.0994 0.4992 0.043 Uiso 1 1 calc R
C13 C 0.2324(2) 0.13652(10) 0.40690(10) 0.0345(4) Uani 1 1 d .
H13 H 0.1368 0.1546 0.4209 0.041 Uiso 1 1 calc R
C14 C 0.2622(2) 0.14267(9) 0.33928(9) 0.0303(4) Uani 1 1 d .
H14 H 0.1865 0.1655 0.3078 0.036 Uiso 1 1 calc R
C15 C 0.4047(2) 0.11506(9) 0.31725(9) 0.0262(4) Uani 1 1 d .
C16 C 0.4326(2) 0.12621(9) 0.24707(9) 0.0278(4) Uani 1 1 d .
C17 C 0.4516(2) 0.13807(10) 0.18880(9) 0.0301(4) Uani 1 1 d .
C18 C 0.4787(2) 0.15264(10) 0.11757(9) 0.0318(4) Uani 1 1 d .
H18A H 0.3850 0.1365 0.0863 0.038 Uiso 1 1 calc R
H18B H 0.4874 0.2015 0.1114 0.038 Uiso 1 1 calc R
C19 C 0.8034(2) 0.04234(13) 0.39806(11) 0.0467(6) Uani 1 1 d .
H19A H 0.7778 0.0034 0.4244 0.070 Uiso 1 1 calc GR
H19B H 0.8192 0.0814 0.4277 0.070 Uiso 1 1 calc GR
H19C H 0.9025 0.0337 0.3778 0.070 Uiso 1 1 calc GR

loop_
_atom_site_aniso_label
_atom_site_aniso_U_11
_atom_site_aniso_U_22
_atom_site_aniso_U_33
_atom_site_aniso_U_23
_atom_site_aniso_U_13
_atom_site_aniso_U_12
Cl1 0.0365(3) 0.0523(3) 0.0478(3) -0.0024(2) 0.0224(2) -0.0023(2)
O3 0.0280(7) 0.0405(8) 0.0466(8) 0.0030(6) 0.0025(6) -0.0046(6)
O4 0.0305(7) 0.0325(7) 0.0330(7) 0.0016(6) 0.0085(5) 0.0009(5)
N2 0.0279(8) 0.0433(10) 0.0257(8) 0.0010(7) 0.0036(6) 0.0040(7)
C20 0.0301(9) 0.0344(10) 0.0222(9) -0.0003(7) 0.0050(7) -0.0011(8)
C21 0.0296(9) 0.0337(10) 0.0305(10) -0.0063(8) 0.0094(7) -0.0022(8)
C22 0.0255(9) 0.0309(10) 0.0352(10) 0.0015(8) 0.0101(7) 0.0007(7)
C23 0.0263(9) 0.0307(10) 0.0364(10) 0.0025(8) 0.0055(7) -0.0042(7)
C24 0.0270(9) 0.0300(9) 0.0292(9) -0.0014(7) 0.0043(7) 0.0012(7)
C25 0.0241(8) 0.0292(9) 0.0302(9) 0.0044(7) 0.0050(7) 0.0045(7)
C26 0.0260(9) 0.0262(9) 0.0448(11) 0.0055(8) 0.0073(8) 0.0029(7)
C27 0.0264(9) 0.0263(9) 0.0484(12) -0.0057(8) 0.0089(8) 0.0009(7)
C28 0.0321(10) 0.0297(10) 0.0379(11) 0.0042(8) 0.0111(8) 0.0025(8)
C29 0.0310(9) 0.0282(9) 0.0272(9) 0.0001(7) 0.0054(7) -0.0011(7)
C30 0.0373(11) 0.0432(12) 0.0275(10) 0.0049(8) 0.0057(8) 0.0055(9)
C31 0.0464(12) 0.0437(12) 0.0293(10) -0.0004(9) 0.0144(9) 0.0047(9)
C32 0.0368(11) 0.0385(11) 0.0375(11) -0.0024(9) 0.0118(8) 0.0074(8)
C33 0.0345(10) 0.0317(10) 0.0327(10) -0.0017(8) 0.0026(8) 0.0055(8)
C34 0.0303(9) 0.0259(9) 0.0254(9) -0.0018(7) 0.0053(7) -0.0020(7)
C35 0.0296(9) 0.0298(10) 0.0301(10) 0.0007(8) 0.0026(7) 0.0036(7)
C36 0.0314(10) 0.0324(10) 0.0309(10) 0.0013(8) 0.0033(8) 0.0054(8)
C37 0.0361(10) 0.0366(11) 0.0283(10) 0.0035(8) 0.0072(8) 0.0070(8)
C38 0.0369(12) 0.0853(19) 0.0330(11) 0.0053(11) 0.0019(9) 0.0165(12)
Cl2 0.0383(3) 0.0582(3) 0.0464(3) -0.0135(3) 0.0231(2) -0.0107(2)
O1 0.0295(7) 0.0421(9) 0.0693(10) -0.0054(7) 0.0069(7) -0.0059(6)
O2 0.0298(7) 0.0309(7) 0.0306(7) -0.0004(5) 0.0086(5) 0.0012(5)
N1 0.0264(8) 0.0368(9) 0.0281(8) 0.0026(7) 0.0056(6) 0.0035(6)
C1 0.0308(10) 0.0341(10) 0.0284(10) -0.0028(8) 0.0063(7) -0.0014(8)
C2 0.0294(9) 0.0326(10) 0.0324(10) -0.0096(8) 0.0104(7) -0.0029(7)
C3 0.0278(9) 0.0305(10) 0.0364(10) -0.0037(8) 0.0150(8) 0.0019(7)
C4 0.0253(9) 0.0303(10) 0.0348(10) -0.0007(8) 0.0051(7) -0.0012(7)
C5 0.0272(9) 0.0295(9) 0.0301(9) -0.0011(7) 0.0052(7) 0.0034(7)
C6 0.0254(9) 0.0304(10) 0.0330(10) 0.0036(8) 0.0071(7) 0.0068(7)
C7 0.0293(9) 0.0241(9) 0.0496(12) 0.0033(8) 0.0114(8) 0.0036(7)
C8 0.0313(10) 0.0263(10) 0.0532(13) -0.0101(9) 0.0117(9) -0.0004(7)
C9 0.0311(10) 0.0285(10) 0.0413(11) 0.0049(8) 0.0109(8) 0.0006(7)
C10 0.0269(9) 0.0267(9) 0.0289(9) 0.0016(7) 0.0059(7) -0.0034(7)
C11 0.0329(10) 0.0377(11) 0.0264(9) 0.0048(8) 0.0040(7) -0.0013(8)
C12 0.0410(11) 0.0411(11) 0.0275(10) -0.0006(8) 0.0116(8) -0.0020(9)
C13 0.0346(10) 0.0360(11) 0.0351(10) -0.0049(8) 0.0133(8) 0.0034(8)
C14 0.0306(9) 0.0282(9) 0.0327(10) -0.0005(8) 0.0066(7) 0.0019(7)
C15 0.0297(9) 0.0250(9) 0.0247(9) -0.0002(7) 0.0065(7) -0.0023(7)
C16 0.0258(9) 0.0276(9) 0.0299(10) 0.0001(7) 0.0035(7) 0.0026(7)
C17 0.0273(9) 0.0326(10) 0.0304(10) 0.0011(8) 0.0036(7) 0.0047(7)
C18 0.0339(10) 0.0353(10) 0.0271(9) 0.0038(8) 0.0070(7) 0.0075(8)
C19 0.0320(11) 0.0684(16) 0.0400(12) 0.0094(11) 0.0053(9) 0.0116(10)

loop_
_atom_type_symbol
_atom_type_description
_atom_type_scat_dispersion_real
_atom_type_scat_dispersion_imag
_atom_type_scat_source
C C 0.0033 0.0016 'International Tables Vol C Tables 4.2.6.8 and 6.1.1.4'
H H 0.0000 0.0000 'International Tables Vol C Tables 4.2.6.8 and 6.1.1.4'
Cl Cl 0.1484 0.1585 'International Tables Vol C Tables 4.2.6.8 and 6.1.1.4'
N N 0.0061 0.0033 'International Tables Vol C Tables 4.2.6.8 and 6.1.1.4'
O O 0.0106 0.0060 'International Tables Vol C Tables 4.2.6.8 and 6.1.1.4'

loop_
_geom_angle_atom_site_label_1
_geom_angle_atom_site_label_2
_geom_angle_atom_site_label_3
_geom_angle
C20 O4 C37 114.17(14)
C28 N2 C38 111.94(17)
C29 N2 C28 116.07(15)
C29 N2 C38 116.44(15)
O3 C20 O4 123.66(17)
O3 C20 C21 122.74(17)
O4 C20 C21 113.57(15)
C22 C21 C20 114.84(15)
C22 C21 C27 107.02(15)
C27 C21 C20 109.63(15)
C21 C22 Cl1 115.60(13)
C23 C22 Cl1 120.63(14)
C23 C22 C21 123.77(16)
C22 C23 C24 122.88(17)
C25 C24 C23 126.03(17)
C24 C25 C26 123.31(17)
C24 C25 C28 122.14(17)
C26 C25 C28 114.55(16)
C27 C26 C25 124.91(18)
C26 C27 C21 120.77(17)
N2 C28 C25 114.93(16)
C30 C29 N2 122.25(16)
C30 C29 C34 117.85(17)
C34 C29 N2 119.84(16)
C31 C30 C29 121.54(18)
C32 C31 C30 120.84(18)
C31 C32 C33 118.86(18)
C32 C33 C34 121.39(18)
C29 C34 C35 122.19(16)
C33 C34 C29 119.50(16)
C33 C34 C35 118.27(16)
C36 C35 C34 176.87(19)
C35 C36 C37 178.5(2)
O4 C37 C36 111.06(15)
C1 O2 C18 114.20(14)
C9 N1 C19 112.49(16)
C10 N1 C9 117.24(15)
C10 N1 C19 116.58(15)
O1 C1 O2 123.77(17)
O1 C1 C2 123.34(18)
O2 C1 C2 112.87(15)
C3 C2 C1 114.95(15)
C3 C2 C8 106.66(16)
C8 C2 C1 109.68(15)
C2 C3 Cl2 115.90(13)
C4 C3 Cl2 120.01(15)
C4 C3 C2 124.09(16)
C3 C4 C5 123.06(17)
C6 C5 C4 126.11(17)
C5 C6 C7 123.11(17)
C5 C6 C9 121.83(17)
C7 C6 C9 115.00(16)
C8 C7 C6 125.09(18)
C7 C8 C2 120.81(17)
N1 C9 C6 115.30(16)
N1 C10 C15 120.23(16)
C11 C10 N1 122.10(16)
C11 C10 C15 117.58(16)
C12 C11 C10 121.50(18)
C13 C12 C11 120.74(18)
C12 C13 C14 119.28(18)
C13 C14 C15 121.04(17)
C10 C15 C16 121.77(16)
C14 C15 C10 119.86(16)
C14 C15 C16 118.28(16)
C17 C16 C15 177.05(19)
C16 C17 C18 178.80(19)
O2 C18 C17 111.08(14)

loop_
_geom_bond_atom_site_label_1
_geom_bond_atom_site_label_2
_geom_bond_distance
Cl1 C22 1.7404(18)
O3 C20 1.195(2)
O4 C20 1.342(2)
O4 C37 1.453(2)
N2 C28 1.459(2)
N2 C29 1.412(2)
N2 C38 1.461(2)
C20 C21 1.530(3)
C21 C22 1.500(3)
C21 C27 1.508(3)
C22 C23 1.330(3)
C23 C24 1.448(3)
C24 C25 1.344(3)
C25 C26 1.456(3)
C25 C28 1.512(2)
C26 C27 1.327(3)
C29 C30 1.392(3)
C29 C34 1.412(2)
C30 C31 1.378(3)
C31 C32 1.376(3)
C32 C33 1.382(3)
C33 C34 1.396(3)
C34 C35 1.440(3)
C35 C36 1.192(3)
C36 C37 1.466(3)
Cl2 C3 1.7476(18)
O1 C1 1.192(2)
O2 C1 1.348(2)
O2 C18 1.452(2)
N1 C9 1.454(2)
N1 C10 1.407(2)
N1 C19 1.455(2)
C1 C2 1.527(3)
C2 C3 1.504(3)
C2 C8 1.513(3)
C3 C4 1.330(3)
C4 C5 1.441(2)
C5 C6 1.344(3)
C6 C7 1.458(3)
C6 C9 1.513(2)
C7 C8 1.330(3)
C10 C11 1.397(3)
C10 C15 1.414(2)
C11 C12 1.382(3)
C12 C13 1.377(3)
C13 C14 1.380(3)
C14 C15 1.400(2)
C15 C16 1.436(2)
C16 C17 1.192(2)
C17 C18 1.466(3)
